data_7020196
loop_
_publ_author_name
'Chen, Ruihong'
'Tang, Weiwei'
'Liang, Jingjing'
'Jiang, Wenqing'
'Zhang, Yong'
'Jia, Dingxian'

_publ_section_title
;
 The first \m-Ge2Se8 ligand to lanthanide(III) centers: solvothermal
 syntheses and characterizations of lanthanide selenidogermanate complexes
 with a pentadentate polyamine as a co-ligand.
;
_journal_issue 40
_journal_name_full 'Dalton transactions (Cambridge, England : 2003)'
_journal_page_first 12439
_journal_page_last 12445
_journal_paper_doi 10.1039/c2dt30960b
_journal_volume 41
_journal_year 2012
_chemical_formula_moiety 'C8 H24 Dy Ge N5 O Se4'
_chemical_formula_sum 'C8 H24 Dy Ge N5 O Se4'
_chemical_formula_weight 757.25
_chemical_name_systematic
;
?
;
_space_group_IT_number 14
_symmetry_cell_setting monoclinic
_symmetry_Int_Tables_number 14
_symmetry_space_group_name_Hall '-P 2yn'
_symmetry_space_group_name_H-M 'P 1 21/n 1'
_atom_sites_solution_hydrogens geom
_atom_sites_solution_primary direct
_atom_sites_solution_secondary difmap
_audit_creation_method SHELXL-97
_cell_angle_alpha 90.00
_cell_angle_beta 94.177(7)
_cell_angle_gamma 90.00
_cell_formula_units_Z 4
_cell_length_a 12.329(2)
_cell_length_b 11.627(3)
_cell_length_c 12.882(3)
_cell_measurement_reflns_used 4712
_cell_measurement_temperature 223(2)
_cell_measurement_theta_max 25.35
_cell_measurement_theta_min 3.2
_cell_volume 1841.7(7)
_computing_cell_refinement CrystalClear
_computing_data_collection CrystalClear
_computing_data_reduction CrystalStructure
_computing_structure_refinement 'SHELXL-97 (Sheldrick, 1997)'
_computing_structure_solution 'SHELXS-97 (Sheldrick, 1990)'
_diffrn_ambient_temperature 223(2)
_diffrn_detector_area_resol_mean 14.63
_diffrn_measured_fraction_theta_full 0.994
_diffrn_measured_fraction_theta_max 0.994
_diffrn_measurement_device_type 'Rigaku Saturn'
_diffrn_measurement_method \w
_diffrn_radiation_monochromator graphite
_diffrn_radiation_source 'fine-focus sealed tube'
_diffrn_radiation_type MoK\a
_diffrn_radiation_wavelength 0.71073
_diffrn_reflns_av_R_equivalents 0.0593
_diffrn_reflns_av_sigmaI/netI 0.0669
_diffrn_reflns_limit_h_max 14
_diffrn_reflns_limit_h_min -14
_diffrn_reflns_limit_k_max 14
_diffrn_reflns_limit_k_min -11
_diffrn_reflns_limit_l_max 13
_diffrn_reflns_limit_l_min -15
_diffrn_reflns_number 10794
_diffrn_reflns_theta_full 25.35
_diffrn_reflns_theta_max 25.35
_diffrn_reflns_theta_min 3.17
_exptl_absorpt_coefficient_mu 13.565
_exptl_absorpt_correction_T_max 0.2929
_exptl_absorpt_correction_T_min 0.1723
_exptl_absorpt_correction_type multi-scan
_exptl_absorpt_process_details 'Jacobson, R. (1998) Private communication'
_exptl_crystal_colour orange-yellow
_exptl_crystal_density_diffrn 2.731
_exptl_crystal_density_method 'not measured'
_exptl_crystal_description prism
_exptl_crystal_F_000 1396
_exptl_crystal_size_max 0.20
_exptl_crystal_size_mid 0.18
_exptl_crystal_size_min 0.12
_refine_diff_density_max 3.568
_refine_diff_density_min -1.960
_refine_diff_density_rms 0.219
_refine_ls_extinction_method none
_refine_ls_goodness_of_fit_ref 1.118
_refine_ls_hydrogen_treatment constr
_refine_ls_matrix_type full
_refine_ls_number_parameters 182
_refine_ls_number_reflns 3350
_refine_ls_number_restraints 9
_refine_ls_restrained_S_all 1.119
_refine_ls_R_factor_all 0.0565
_refine_ls_R_factor_gt 0.0391
_refine_ls_shift/su_max 0.000
_refine_ls_shift/su_mean 0.000
_refine_ls_structure_factor_coef Fsqd
_refine_ls_weighting_details 'calc w=1/[\s^2^(Fo^2^)+(0.1119P)^2^+102.8128P] where P=(Fo^2^+2Fc^2^)/3'
_refine_ls_weighting_scheme calc
_refine_ls_wR_factor_gt 0.1019
_refine_ls_wR_factor_ref 0.1201
_reflns_number_gt 2803
_reflns_number_total 3350
_reflns_threshold_expression >2sigma(I)
_cod_data_source_file c2dt30960b.txt
_cod_data_source_block shelxl3
_cod_original_cell_volume 1841.7(6)
_cod_original_sg_symbol_H-M 'P 21/n '
_cod_database_code 7020196

loop_
_symmetry_equiv_pos_as_xyz
'x, y, z'
'-x+1/2, y+1/2, -z+1/2'
'-x, -y, -z'
'x-1/2, -y-1/2, z-1/2'

loop_
_atom_site_label
_atom_site_type_symbol
_atom_site_fract_x
_atom_site_fract_y
_atom_site_fract_z
_atom_site_U_iso_or_equiv
_atom_site_adp_type
_atom_site_occupancy
_atom_site_symmetry_multiplicity
_atom_site_calc_flag
_atom_site_refinement_flags
Ge1 Ge 0.4197(2) 0.0544(2) 0.1288(2) 0.0405(7) Uani 1 1 d .
Se1 Se 0.26067(17) -0.04713(19) 0.10298(17) 0.0293(5) Uani 1 1 d .
Se2 Se 0.5705(2) -0.0712(3) 0.1426(3) 0.0520(8) Uani 1 1 d D
Se3 Se 0.5480(3) -0.1914(3) -0.0004(2) 0.0556(8) Uani 1 1 d D
Se4 Se 0.4523(3) 0.1636(3) 0.2782(3) 0.0649(10) Uani 1 1 d .
Dy1 Dy 0.05350(8) 0.08157(8) 0.11826(7) 0.0247(3) Uani 1 1 d .
O1 O 0.0078(12) -0.0952(13) 0.0499(11) 0.028(3) Uani 1 1 d .
H1 H 0.0139 -0.1646 0.0874 0.034 Uiso 1 1 calc R
N1 N 0.1611(17) 0.2484(15) 0.0518(18) 0.044(5) Uani 1 1 d D
H1A H 0.2312 0.2425 0.0788 0.053 Uiso 1 1 calc R
H1B H 0.1615 0.2423 -0.0186 0.053 Uiso 1 1 calc R
N2 N -0.0443(16) 0.2714(18) 0.1334(13) 0.034(5) Uani 1 1 d .
H2 H -0.0296 0.2949 0.2011 0.041 Uiso 1 1 calc R
N3 N -0.1447(14) 0.0603(15) 0.1636(13) 0.033(4) Uani 1 1 d D
H3 H -0.1822 0.0354 0.1035 0.040 Uiso 1 1 calc R
N4 N 0.0362(15) -0.0347(17) 0.2848(13) 0.034(4) Uani 1 1 d D
H4 H 0.0399 -0.1108 0.2659 0.040 Uiso 1 1 calc R
N5 N 0.1569(16) 0.1703(16) 0.2764(13) 0.036(5) Uani 1 1 d D
H5A H 0.2288 0.1719 0.2646 0.044 Uiso 1 1 calc R
H5B H 0.1345 0.2445 0.2821 0.044 Uiso 1 1 calc R
C1 C 0.1198(18) 0.3635(19) 0.077(2) 0.052(7) Uani 1 1 d D
H1C H 0.1474 0.4205 0.0296 0.062 Uiso 1 1 calc R
H1D H 0.1461 0.3843 0.1483 0.062 Uiso 1 1 calc R
C2 C -0.0031(18) 0.365(2) 0.068(2) 0.050(7) Uani 1 1 d D
H2A H -0.0296 0.4395 0.0905 0.060 Uiso 1 1 calc R
H2B H -0.0298 0.3533 -0.0052 0.060 Uiso 1 1 calc R
C3 C -0.164(2) 0.259(2) 0.120(2) 0.049(7) Uani 1 1 d .
H3A H -0.1851 0.2368 0.0476 0.059 Uiso 1 1 calc R
H3B H -0.1986 0.3319 0.1342 0.059 Uiso 1 1 calc R
C4 C -0.198(2) 0.169(2) 0.192(2) 0.048(7) Uani 1 1 d D
H4A H -0.2775 0.1603 0.1844 0.058 Uiso 1 1 calc R
H4B H -0.1765 0.1901 0.2637 0.058 Uiso 1 1 calc R
C5 C -0.156(2) -0.033(3) 0.2404(19) 0.050(9) Uani 1 1 d D
H5C H -0.1486 -0.1080 0.2066 0.070 Uiso 1 1 calc R
H5D H -0.2276 -0.0294 0.2681 0.070 Uiso 1 1 calc R
C6 C -0.068(2) -0.020(3) 0.329(2) 0.054(9) Uani 1 1 d D
H6A H -0.0719 0.0563 0.3604 0.067 Uiso 1 1 calc R
H6B H -0.0768 -0.0781 0.3824 0.067 Uiso 1 1 calc R
C7 C 0.127(2) -0.015(2) 0.3626(19) 0.053(7) Uani 1 1 d D
H7A H 0.1930 -0.0512 0.3395 0.064 Uiso 1 1 calc R
H7B H 0.1108 -0.0504 0.4288 0.064 Uiso 1 1 calc R
C8 C 0.146(3) 0.112(2) 0.3776(16) 0.054(8) Uani 1 1 d D
H8A H 0.0842 0.1457 0.4112 0.065 Uiso 1 1 calc R
H8B H 0.2115 0.1246 0.4233 0.065 Uiso 1 1 calc R

loop_
_atom_site_aniso_label
_atom_site_aniso_U_11
_atom_site_aniso_U_22
_atom_site_aniso_U_33
_atom_site_aniso_U_23
_atom_site_aniso_U_13
_atom_site_aniso_U_12
Ge1 0.0282(13) 0.0277(14) 0.0649(18) 0.0112(12) -0.0008(12) -0.0025(10)
Se1 0.0214(11) 0.0277(12) 0.0383(12) -0.0032(9) -0.0016(9) 0.0007(9)
Se2 0.0305(14) 0.0479(17) 0.077(2) 0.0034(14) 0.0014(13) 0.0037(12)
Se3 0.0616(19) 0.0395(16) 0.0672(19) 0.0041(13) 0.0163(15) -0.0045(13)
Se4 0.071(2) 0.053(2) 0.071(2) -0.0037(17) 0.0046(19) -0.0201(18)
Dy1 0.0237(6) 0.0204(6) 0.0293(6) 0.0000(4) -0.0031(4) -0.0003(4)
O1 0.029(8) 0.027(8) 0.028(7) 0.006(6) -0.010(6) 0.000(6)
N1 0.044(12) 0.027(11) 0.059(13) -0.005(9) -0.014(10) -0.010(9)
N2 0.046(12) 0.041(12) 0.016(8) -0.007(8) 0.000(8) 0.010(9)
N3 0.024(10) 0.043(12) 0.032(10) -0.001(8) -0.005(8) -0.010(8)
N4 0.042(11) 0.037(11) 0.020(9) 0.004(8) -0.011(8) -0.017(9)
N5 0.038(11) 0.032(11) 0.036(10) -0.009(8) -0.016(9) 0.003(9)
C1 0.057(18) 0.037(15) 0.061(17) -0.009(13) -0.002(14) -0.015(13)
C2 0.059(18) 0.016(12) 0.072(18) -0.002(12) -0.008(14) -0.002(11)
C3 0.028(13) 0.034(15) 0.08(2) -0.002(14) 0.000(13) 0.016(11)
C4 0.042(15) 0.048(17) 0.054(16) -0.016(13) 0.000(12) 0.009(13)
C5 0.032(14) 0.079(3) 0.050(16) 0.018(16) 0.000(12) -0.024(15)
C6 0.066(2) 0.055(19) 0.052(17) 0.017(15) 0.006(16) 0.003(17)
C7 0.065(19) 0.055(19) 0.039(14) -0.005(12) -0.002(13) 0.009(15)
C8 0.064(19) 0.057(19) 0.037(14) 0.004(13) -0.025(13) -0.001(15)

loop_
_atom_type_symbol
_atom_type_description
_atom_type_scat_dispersion_real
_atom_type_scat_dispersion_imag
_atom_type_scat_source
C C 0.0033 0.0016 'International Tables Vol C Tables 4.2.6.8 and 6.1.1.4'
H H 0.0000 0.0000 'International Tables Vol C Tables 4.2.6.8 and 6.1.1.4'
N N 0.0061 0.0033 'International Tables Vol C Tables 4.2.6.8 and 6.1.1.4'
O O 0.0106 0.0060 'International Tables Vol C Tables 4.2.6.8 and 6.1.1.4'
Ge Ge 0.1547 1.8001 'International Tables Vol C Tables 4.2.6.8 and 6.1.1.4'
Se Se -0.0929 2.2259 'International Tables Vol C Tables 4.2.6.8 and 6.1.1.4'
Dy Dy -0.1892 4.4098 'International Tables Vol C Tables 4.2.6.8 and 6.1.1.4'

loop_
_geom_angle_atom_site_label_1
_geom_angle_atom_site_label_2
_geom_angle_atom_site_label_3
_geom_angle
_geom_angle_site_symmetry_1
_geom_angle_site_symmetry_3
Se1 Ge1 Se4 119.85(16) . .
Se1 Ge1 Se3 115.68(15) . 3_655
Se4 Ge1 Se3 100.68(16) . 3_655
Se1 Ge1 Se2 110.66(14) . .
Se4 Ge1 Se2 100.90(17) . .
Se3 Ge1 Se2 107.42(15) 3_655 .
Ge1 Se1 Dy1 117.40(11) . .
Se3 Se2 Ge1 105.44(16) . .
Se2 Se3 Ge1 97.74(15) . 3_655
O1 Dy1 O1 68.7(6) 3 .
O1 Dy1 N2 83.3(5) 3 .
O1 Dy1 N2 135.0(6) . .
O1 Dy1 N1 76.6(6) 3 .
O1 Dy1 N1 132.6(6) . .
N2 Dy1 N1 67.8(7) . .
O1 Dy1 N5 149.1(6) 3 .
O1 Dy1 N5 140.1(5) . .
N2 Dy1 N5 78.4(6) . .
N1 Dy1 N5 73.5(6) . .
O1 Dy1 N4 143.4(5) 3 .
O1 Dy1 N4 79.3(5) . .
N2 Dy1 N4 109.1(6) . .
N1 Dy1 N4 140.0(6) . .
N5 Dy1 N4 67.0(6) . .
O1 Dy1 N3 88.1(5) 3 .
O1 Dy1 N3 77.8(5) . .
N2 Dy1 N3 66.4(6) . .
N1 Dy1 N3 133.0(6) . .
N5 Dy1 N3 106.7(6) . .
N4 Dy1 N3 67.6(6) . .
O1 Dy1 Se1 101.6(4) 3 .
O1 Dy1 Se1 73.3(4) . .
N2 Dy1 Se1 149.2(5) . .
N1 Dy1 Se1 83.7(5) . .
N5 Dy1 Se1 82.8(5) . .
N4 Dy1 Se1 85.1(5) . .
N3 Dy1 Se1 143.3(4) . .
O1 Dy1 Dy1 34.7(4) 3 3
O1 Dy1 Dy1 34.0(3) . 3
N2 Dy1 Dy1 111.3(4) . 3
N1 Dy1 Dy1 106.0(5) . 3
N5 Dy1 Dy1 169.6(5) . 3
N4 Dy1 Dy1 111.6(4) . 3
N3 Dy1 Dy1 81.5(4) . 3
Se1 Dy1 Dy1 86.83(5) . 3
Dy1 O1 Dy1 111.3(6) 3 .
Dy1 O1 H1 124.4 3 .
Dy1 O1 H1 124.4 . .
C1 N1 Dy1 114.9(16) . .
C1 N1 H1A 108.5 . .
Dy1 N1 H1A 108.5 . .
C1 N1 H1B 108.5 . .
Dy1 N1 H1B 108.5 . .
H1A N1 H1B 107.5 . .
C3 N2 C2 112.5(19) . .
C3 N2 Dy1 112.3(15) . .
C2 N2 Dy1 114.1(13) . .
C3 N2 H2 105.7 . .
C2 N2 H2 105.7 . .
Dy1 N2 H2 105.7 . .
C5 N3 C4 114(2) . .
C5 N3 Dy1 111.0(14) . .
C4 N3 Dy1 114.9(14) . .
C5 N3 H3 105.5 . .
C4 N3 H3 105.5 . .
Dy1 N3 H3 105.5 . .
C6 N4 C7 111.6(19) . .
C6 N4 Dy1 113.3(14) . .
C7 N4 Dy1 112.7(15) . .
C6 N4 H4 106.2 . .
C7 N4 H4 106.2 . .
Dy1 N4 H4 106.2 . .
C8 N5 Dy1 116.4(14) . .
C8 N5 H5A 108.2 . .
Dy1 N5 H5A 108.2 . .
C8 N5 H5B 108.2 . .
Dy1 N5 H5B 108.2 . .
H5A N5 H5B 107.3 . .
N1 C1 C2 110.6(19) . .
N1 C1 H1C 109.5 . .
C2 C1 H1C 109.5 . .
N1 C1 H1D 109.5 . .
C2 C1 H1D 109.5 . .
H1C C1 H1D 108.1 . .
N2 C2 C1 109(2) . .
N2 C2 H2A 109.9 . .
C1 C2 H2A 109.9 . .
N2 C2 H2B 109.9 . .
C1 C2 H2B 109.9 . .
H2A C2 H2B 108.3 . .
N2 C3 C4 109(2) . .
N2 C3 H3A 109.9 . .
C4 C3 H3A 109.9 . .
N2 C3 H3B 109.9 . .
C4 C3 H3B 111.0 . .
H3A C3 H3B 108.3 . .
C3 C4 N3 107(2) . .
C3 C4 H4A 110.3 . .
N3 C4 H4A 110.3 . .
C3 C4 H4B 110.3 . .
N3 C4 H4B 110.3 . .
H4A C4 H4B 108.5 . .
N3 C5 C6 109.2(19) . .
N3 C5 H5C 109.8 . .
C6 C5 H5C 109.8 . .
N3 C5 H5D 109.8 . .
C6 C5 H5D 109.8 . .
H5C C5 H5D 108.3 . .
N4 C6 C5 107(2) . .
N4 C6 H6A 110.2 . .
C5 C6 H6A 110.2 . .
N4 C6 H6B 110.2 . .
C5 C6 H6B 110.2 . .
H6A C6 H6B 108.5 . .
N4 C7 C8 110(2) . .
N4 C7 H7A 109.7 . .
C8 C7 H7A 109.7 . .
N4 C7 H7B 109.7 . .
C8 C7 H7B 109.7 . .
H7A C7 H7B 108.2 . .
N5 C8 C7 111(2) . .
N5 C8 H8A 109.4 . .
C7 C8 H8A 109.4 . .
N5 C8 H8B 109.4 . .
C7 C8 H8B 109.4 . .
H8A C8 H8B 108.0 . .

loop_
_geom_bond_atom_site_label_1
_geom_bond_atom_site_label_2
_geom_bond_distance
_geom_bond_site_symmetry_2
Ge1 Se1 2.292(3) .
Ge1 Se4 2.315(4) .
Ge1 Se3 2.351(4) 3_655
Ge1 Se2 2.361(4) .
Se1 Dy1 2.979(2) .
Se2 Se3 2.313(5) .
Se3 Ge1 2.351(4) 3_655
Dy1 O1 2.247(13) 3
Dy1 O1 2.291(15) .
Dy1 N2 2.529(19) .
Dy1 N1 2.53(2) .
Dy1 N5 2.542(17) .
Dy1 N4 2.557(17) .
Dy1 N3 2.566(17) .
Dy1 Dy1 3.747(2) 3
O1 Dy1 2.247(13) 3
O1 H1 0.9400 .
N1 C1 1.476(18) .
N1 H1A 0.9100 .
N1 H1B 0.9100 .
N2 C3 1.47(3) .
N2 C2 1.49(3) .
N2 H2 0.9200 .
N3 C5 1.482(18) .
N3 C4 1.483(18) .
N3 H3 0.9200 .
N4 C6 1.45(4) .
N4 C7 1.466(18) .
N4 H4 0.9200 .
N5 C8 1.483(18) .
N5 H5A 0.9100 .
N5 H5B 0.9100 .
C1 C2 1.512(19) .
C1 H1C 0.9800 .
C1 H1D 0.9800 .
C2 H2A 0.9800 .
C2 H2B 0.9800 .
C3 C4 1.48(4) .
C3 H3A 0.9800 .
C3 H3B 0.9800 .
C4 H4A 0.9800 .
C4 H4B 0.9800 .
C5 C6 1.522(19) .
C5 H5C 0.9800 .
C5 H5D 0.9800 .
C6 H6A 0.9800 .
C6 H6B 0.9800 .
C7 C8 1.508(19) .
C7 H7A 0.9800 .
C7 H7B 0.9800 .
C8 H8A 0.9800 .
C8 H8B 0.9800 .

loop_
_geom_hbond_atom_site_label_D
_geom_hbond_atom_site_label_H
_geom_hbond_atom_site_label_A
_geom_hbond_distance_DH
_geom_hbond_distance_HA
_geom_hbond_distance_DA
_geom_hbond_angle_DHA
_geom_hbond_site_symmetry_A
N5 H5B Se1 0.91 3.08 3.748(18) 132.2 2
N5 H5A Se4 0.91 2.75 3.64(2) 167.1 .
N4 H4 Se4 0.92 2.68 3.60(2) 176.8 2_545
N3 H3 Se1 0.92 2.76 3.624(17) 156.1 3
N2 H2 Se2 0.92 2.63 3.460(17) 150.8 2
O1 H1 Se4 0.94 2.66 3.588(14) 169.2 2_545
N1 H1A Se3 0.91 3.03 3.76(2) 137.7 3_655

loop_
_geom_torsion_atom_site_label_1
_geom_torsion_atom_site_label_2
_geom_torsion_atom_site_label_3
_geom_torsion_atom_site_label_4
_geom_torsion
_geom_torsion_site_symmetry_1
_geom_torsion_site_symmetry_4
Se4 Ge1 Se1 Dy1 53.2(2) . .
Se3 Ge1 Se1 Dy1 -67.71(18) 3_655 .
Se2 Ge1 Se1 Dy1 169.86(12) . .
Se1 Ge1 Se2 Se3 50.61(19) . .
Se4 Ge1 Se2 Se3 178.51(15) . .
Se3 Ge1 Se2 Se3 -76.52(19) 3_655 .
Ge1 Se2 Se3 Ge1 69.45(17) . 3_655
Ge1 Se1 Dy1 O1 105.7(4) . 3
Ge1 Se1 Dy1 O1 169.0(4) . .
Ge1 Se1 Dy1 N2 9.1(8) . .
Ge1 Se1 Dy1 N1 30.8(5) . .
Ge1 Se1 Dy1 N5 -43.3(4) . .
Ge1 Se1 Dy1 N4 -110.7(4) . .
Ge1 Se1 Dy1 N3 -151.6(7) . .
Ge1 Se1 Dy1 Dy1 137.27(12) . 3
O1 Dy1 O1 Dy1 0.0 3 3
N2 Dy1 O1 Dy1 55.5(10) . 3
N1 Dy1 O1 Dy1 -45.8(10) . 3
N5 Dy1 O1 Dy1 -165.7(7) . 3
N4 Dy1 O1 Dy1 161.9(8) . 3
N3 Dy1 O1 Dy1 92.8(7) . 3
Se1 Dy1 O1 Dy1 -110.1(6) . 3
O1 Dy1 N1 C1 99.8(17) 3 .
O1 Dy1 N1 C1 143.1(15) . .
N2 Dy1 N1 C1 11.6(16) . .
N5 Dy1 N1 C1 -72.3(17) . .
N4 Dy1 N1 C1 -82(2) . .
N3 Dy1 N1 C1 25(2) . .
Se1 Dy1 N1 C1 -156.6(17) . .
Dy1 Dy1 N1 C1 118.5(16) 3 .
O1 Dy1 N2 C3 69.2(16) 3 .
O1 Dy1 N2 C3 18.5(19) . .
N1 Dy1 N2 C3 147.3(17) . .
N5 Dy1 N2 C3 -135.9(17) . .
N4 Dy1 N2 C3 -75.4(16) . .
N3 Dy1 N2 C3 -21.7(16) . .
Se1 Dy1 N2 C3 170.7(13) . .
Dy1 Dy1 N2 C3 48.1(16) 3 .
O1 Dy1 N2 C2 -60.4(15) 3 .
O1 Dy1 N2 C2 -111.1(16) . .
N1 Dy1 N2 C2 17.8(15) . .
N5 Dy1 N2 C2 94.5(16) . .
N4 Dy1 N2 C2 155.0(14) . .
N3 Dy1 N2 C2 -151.3(16) . .
Se1 Dy1 N2 C2 41.1(18) . .
Dy1 Dy1 N2 C2 -81.4(15) 3 .
O1 Dy1 N3 C5 135.5(16) 3 .
O1 Dy1 N3 C5 66.9(16) . .
N2 Dy1 N3 C5 -141.0(17) . .
N1 Dy1 N3 C5 -154.8(16) . .
N5 Dy1 N3 C5 -72.1(17) . .
N4 Dy1 N3 C5 -16.4(16) . .
Se1 Dy1 N3 C5 28.4(19) . .
Dy1 Dy1 N3 C5 101.3(16) 3 .
O1 Dy1 N3 C4 -94.0(16) 3 .
O1 Dy1 N3 C4 -162.6(16) . .
N2 Dy1 N3 C4 -10.4(15) . .
N1 Dy1 N3 C4 -24.3(19) . .
N5 Dy1 N3 C4 58.4(16) . .
N4 Dy1 N3 C4 114.1(16) . .
Se1 Dy1 N3 C4 158.9(13) . .
Dy1 Dy1 N3 C4 -128.2(15) 3 .
O1 Dy1 N4 C6 -69(2) 3 .
O1 Dy1 N4 C6 -98.3(17) . .
N2 Dy1 N4 C6 35.9(18) . .
N1 Dy1 N4 C6 113.8(17) . .
N5 Dy1 N4 C6 103.7(18) . .
N3 Dy1 N4 C6 -17.1(16) . .
Se1 Dy1 N4 C6 -172.1(17) . .
Dy1 Dy1 N4 C6 -87.5(17) 3 .
O1 Dy1 N4 C7 162.9(14) 3 .
O1 Dy1 N4 C7 133.8(17) . .
N2 Dy1 N4 C7 -92.1(17) . .
N1 Dy1 N4 C7 -14(2) . .
N5 Dy1 N4 C7 -24.3(16) . .
N3 Dy1 N4 C7 -145.1(18) . .
Se1 Dy1 N4 C7 60.0(16) . .
Dy1 Dy1 N4 C7 144.6(15) 3 .
O1 Dy1 N5 C8 168.0(16) 3 .
O1 Dy1 N5 C8 -39(2) . .
N2 Dy1 N5 C8 113.0(18) . .
N1 Dy1 N5 C8 -176.9(19) . .
N4 Dy1 N5 C8 -3.7(17) . .
N3 Dy1 N5 C8 52.3(18) . .
Se1 Dy1 N5 C8 -91.4(17) . .
Dy1 Dy1 N5 C8 -88(3) 3 .
Dy1 N1 C1 C2 -39(3) . .
C3 N2 C2 C1 -174(2) . .
Dy1 N2 C2 C1 -44(2) . .
N1 C1 C2 N2 55(3) . .
C2 N2 C3 C4 -177(2) . .
Dy1 N2 C3 C4 53(2) . .
N2 C3 C4 N3 -61(3) . .
C5 N3 C4 C3 170(2) . .
Dy1 N3 C4 C3 40(2) . .
C4 N3 C5 C6 -84(3) . .
Dy1 N3 C5 C6 47(3) . .
C7 N4 C6 C5 176(2) . .
Dy1 N4 C6 C5 47(3) . .
N3 C5 C6 N4 -64(3) . .
C6 N4 C7 C8 -79(3) . .
Dy1 N4 C7 C8 49(3) . .
Dy1 N5 C8 C7 30(3) . .
N4 C7 C8 N5 -52(3) . .
